data_7031480
loop_
_publ_author_name
'Qin, Ling'
'Wang, Zhong-Jie'
'Wang, Ting'
'Zheng, He-Gen'
'Chen, Jin-Xi'

_publ_section_title
;
 Coligand-directed synthesis of five Co(ii)/Ni(ii) coordination polymers
 with a neutral tetradentate ligand: syntheses, crystal structures, and
 properties.
;
_journal_issue 33
_journal_name_full 'Dalton transactions (Cambridge, England : 2003)'
_journal_page_first 12528
_journal_page_last 12535
_journal_paper_doi 10.1039/c4dt01535e
_journal_volume 43
_journal_year 2014
_chemical_formula_moiety 'C78 H55 Co2 N9 O8'
_chemical_formula_sum 'C78 H55 Co2 N9 O8'
_chemical_formula_weight 1364.17
_chemical_name_systematic
; 
 ? 
;
_space_group_IT_number 142
_symmetry_cell_setting tetragonal
_symmetry_space_group_name_Hall '-I 4bd 2c'
_symmetry_space_group_name_H-M 'I 41/a c d :2'
_atom_sites_solution_hydrogens geom
_atom_sites_solution_primary direct
_atom_sites_solution_secondary difmap
_audit_creation_method SHELXL-97
_cell_angle_alpha 90.00
_cell_angle_beta 90.00
_cell_angle_gamma 90.00
_cell_formula_units_Z 16
_cell_length_a 24.8128(14)
_cell_length_b 24.8128(14)
_cell_length_c 44.811(5)
_cell_measurement_reflns_used 7268
_cell_measurement_temperature 293(2)
_cell_measurement_theta_max 20.896
_cell_measurement_theta_min 2.287
_cell_volume 27589(4)
_computing_cell_refinement 'Bruker SMART'
_computing_data_collection 'Bruker SMART'
_computing_data_reduction 'Bruker SAINT'
_computing_molecular_graphics 'Bruker SHELXTL'
_computing_publication_material 'Bruker SHELXTL'
_computing_structure_refinement 'SHELXL-97 (Sheldrick, 1997)'
_computing_structure_solution 'SHELXS-97 (Sheldrick, 1990)'
_diffrn_ambient_temperature 293(2)
_diffrn_measured_fraction_theta_full 1.000
_diffrn_measured_fraction_theta_max 1.000
_diffrn_measurement_device_type 'Bruker Apex Smart CCD'
_diffrn_measurement_method 'phi and omega scans'
_diffrn_radiation_monochromator graphite
_diffrn_radiation_source 'fine-focus sealed tube'
_diffrn_radiation_type MoK\a
_diffrn_radiation_wavelength 0.71073
_diffrn_reflns_av_R_equivalents 0.0720
_diffrn_reflns_av_sigmaI/netI 0.0332
_diffrn_reflns_limit_h_max 29
_diffrn_reflns_limit_h_min -29
_diffrn_reflns_limit_k_max 29
_diffrn_reflns_limit_k_min -26
_diffrn_reflns_limit_l_max 52
_diffrn_reflns_limit_l_min -53
_diffrn_reflns_number 73876
_diffrn_reflns_theta_full 25.00
_diffrn_reflns_theta_max 25.00
_diffrn_reflns_theta_min 1.47
_exptl_absorpt_coefficient_mu 0.544
_exptl_absorpt_correction_T_max 0.8804
_exptl_absorpt_correction_T_min 0.8625
_exptl_absorpt_correction_type multi-scan
_exptl_absorpt_process_details sadabs
_exptl_crystal_colour red
_exptl_crystal_density_diffrn 1.314
_exptl_crystal_density_method 'not measured'
_exptl_crystal_description prismatic
_exptl_crystal_F_000 11264
_exptl_crystal_size_max 0.28
_exptl_crystal_size_mid 0.26
_exptl_crystal_size_min 0.24
_platon_squeeze_details
;
;
_refine_diff_density_max 0.824
_refine_diff_density_min -0.350
_refine_diff_density_rms 0.106
_refine_ls_extinction_method none
_refine_ls_goodness_of_fit_ref 1.059
_refine_ls_hydrogen_treatment constr
_refine_ls_matrix_type full
_refine_ls_number_parameters 466
_refine_ls_number_reflns 6084
_refine_ls_number_restraints 1
_refine_ls_restrained_S_all 1.059
_refine_ls_R_factor_all 0.0681
_refine_ls_R_factor_gt 0.0512
_refine_ls_shift/su_max 0.000
_refine_ls_shift/su_mean 0.000
_refine_ls_structure_factor_coef Fsqd
_refine_ls_weighting_details 'calc w=1/[\s^2^(Fo^2^)+(0.1008P)^2^+8.3583P] where P=(Fo^2^+2Fc^2^)/3'
_refine_ls_weighting_scheme calc
_refine_ls_wR_factor_gt 0.1463
_refine_ls_wR_factor_ref 0.1569
_reflns_number_gt 4730
_reflns_number_total 6084
_reflns_threshold_expression >2sigma(I)
_cod_data_source_file c4dt01535e2.cif
_cod_data_source_block 1
_cod_depositor_comments
;
The following automatic conversions were performed:

'_symmetry_cell_setting' value 'Tetragonal' changed to 'tetragonal'
according to
/usr/data/users/saulius/crontab/automatic-downloads/rss-feeds/RSC/lib/dictionaries/cif_core.dic
dictionary named 'cif_core.dic' version 2.4.2 from 2011-04-26.

Automatic conversion script
Id: cif_fix_values 2281 2013-09-26 08:29:07Z andrius 

 Adding full bibliography for 7031479--7031483.cif.

The following automatic conversions were performed:

'_refine_ls_hydrogen_treatment' value 'constra' was replaced with the
value 'constr' as specified in the replacement file
'src/cod-tools/trunk/data/replacement-values/replacement_values.lst'.

Automatic conversion script
Id: cif_fix_values 5376 2017-05-30 11:51:03Z andrius 
;
_cod_original_sg_symbol_Hall ' -I 4bd 2c'
_cod_original_sg_symbol_H-M I4(1)/acd
_cod_database_code 7031480

loop_
_symmetry_equiv_pos_as_xyz
'x, y, z'
'-y+1/4, x+3/4, z+1/4'
'-x+1/2, -y, z+1/2'
'y+1/4, -x+1/4, z+3/4'
'x, -y, -z+1/2'
'y+1/4, x+3/4, -z+3/4'
'-x+1/2, y, -z'
'-y+1/4, -x+1/4, -z+1/4'
'x+1/2, y+1/2, z+1/2'
'-y+3/4, x+5/4, z+3/4'
'-x+1, -y+1/2, z+1'
'y+3/4, -x+3/4, z+5/4'
'x+1/2, -y+1/2, -z+1'
'y+3/4, x+5/4, -z+5/4'
'-x+1, y+1/2, -z+1/2'
'-y+3/4, -x+3/4, -z+3/4'
'-x, -y, -z'
'y-1/4, -x-3/4, -z-1/4'
'x-1/2, y, -z-1/2'
'-y-1/4, x-1/4, -z-3/4'
'-x, y, z-1/2'
'-y-1/4, -x-3/4, z-3/4'
'x-1/2, -y, z'
'y-1/4, x-1/4, z-1/4'
'-x+1/2, -y+1/2, -z+1/2'
'y+1/4, -x-1/4, -z+1/4'
'x, y+1/2, -z'
'-y+1/4, x+1/4, -z-1/4'
'-x+1/2, y+1/2, z'
'-y+1/4, -x-1/4, z-1/4'
'x, -y+1/2, z+1/2'
'y+1/4, x+1/4, z+1/4'

loop_
_atom_site_label
_atom_site_type_symbol
_atom_site_fract_x
_atom_site_fract_y
_atom_site_fract_z
_atom_site_U_iso_or_equiv
_atom_site_adp_type
_atom_site_occupancy
_atom_site_symmetry_multiplicity
_atom_site_calc_flag
_atom_site_refinement_flags
C1 C -0.04938(13) 0.36127(12) 0.02834(7) 0.0393(7) Uani 1 1 d .
H1 H -0.0665 0.3569 0.0466 0.050(10) Uiso 1 1 calc R
C2 C -0.00938(12) 0.32515(12) 0.02069(7) 0.0386(7) Uani 1 1 d .
H2 H 0.0002 0.2977 0.0338 0.039(8) Uiso 1 1 calc R
C3 C 0.01659(11) 0.32992(12) -0.00678(6) 0.0354(7) Uani 1 1 d .
C4 C -0.00025(13) 0.37172(13) -0.02514(7) 0.0446(8) Uani 1 1 d .
H4 H 0.0154 0.3764 -0.0438 0.057(11) Uiso 1 1 calc R
C5 C -0.04008(14) 0.40611(14) -0.01572(7) 0.0491(8) Uani 1 1 d .
H5 H -0.0506 0.4337 -0.0285 0.110(17) Uiso 1 1 calc R
C6 C 0.06169(11) 0.29363(11) -0.01526(7) 0.0343(7) Uani 1 1 d .
C7 C 0.09684(12) 0.27400(12) 0.00680(7) 0.0364(7) Uani 1 1 d .
H7 H 0.0927 0.2847 0.0266 0.046(9) Uiso 1 1 calc R
C8 C 0.13734(12) 0.23894(11) -0.00100(7) 0.0346(7) Uani 1 1 d .
C9 C 0.14499(12) 0.22273(12) -0.03016(7) 0.0370(7) Uani 1 1 d .
H9 H 0.1727 0.1990 -0.0349 0.046(9) Uiso 1 1 calc R
C10 C 0.11101(12) 0.24210(12) -0.05240(6) 0.0345(7) Uani 1 1 d .
C11 C 0.06978(12) 0.27754(12) -0.04463(7) 0.0365(7) Uani 1 1 d .
H11 H 0.0471 0.2908 -0.0595 0.037(8) Uiso 1 1 calc R
C12 C 0.11980(12) 0.22571(13) -0.08406(7) 0.0395(7) Uani 1 1 d .
C13 C 0.14223(14) 0.17655(14) -0.09170(8) 0.0495(8) Uani 1 1 d .
H13 H 0.1513 0.1518 -0.0769 0.055(10) Uiso 1 1 calc R
C14 C 0.15109(14) 0.16437(16) -0.12150(8) 0.0558(9) Uani 1 1 d .
H14 H 0.1662 0.1310 -0.1260 0.057(10) Uiso 1 1 calc R
C15 C 0.11861(16) 0.24435(16) -0.13640(8) 0.0570(10) Uani 1 1 d .
H15 H 0.1106 0.2686 -0.1516 0.070(12) Uiso 1 1 calc R
C16 C 0.10803(14) 0.25974(14) -0.10749(7) 0.0466(8) Uani 1 1 d .
H16 H 0.0928 0.2933 -0.1037 0.065(11) Uiso 1 1 calc R
C17 C 0.19189(12) 0.24532(12) 0.04330(6) 0.0348(7) Uani 1 1 d .
C18 C 0.19330(12) 0.22191(12) 0.07099(7) 0.0382(7) Uani 1 1 d .
H18 H 0.1762 0.1890 0.0740 0.037(8) Uiso 1 1 calc R
C19 C 0.21960(12) 0.24628(12) 0.09451(6) 0.0361(7) Uani 1 1 d .
C20 C 0.24572(12) 0.29584(12) 0.08936(6) 0.0365(7) Uani 1 1 d .
H20 H 0.2645 0.3125 0.1048 0.049(9) Uiso 1 1 calc R
C21 C 0.24371(12) 0.32021(11) 0.06128(6) 0.0346(7) Uani 1 1 d .
C22 C 0.21554(11) 0.29520(12) 0.03821(7) 0.0357(7) Uani 1 1 d .
H22 H 0.2126 0.3117 0.0196 0.040(8) Uiso 1 1 calc R
C23 C 0.27208(12) 0.37168(12) 0.05542(6) 0.0343(7) Uani 1 1 d .
C24 C 0.32567(13) 0.37946(13) 0.06378(8) 0.0454(8) Uani 1 1 d .
H24 H 0.3442 0.3523 0.0738 0.056(10) Uiso 1 1 calc R
C25 C 0.35118(13) 0.42720(13) 0.05729(8) 0.0450(8) Uani 1 1 d .
H25 H 0.3871 0.4309 0.0629 0.045(9) Uiso 1 1 calc R
C26 C 0.27617(13) 0.46150(13) 0.03576(7) 0.0413(8) Uani 1 1 d .
H26 H 0.2581 0.4899 0.0266 0.034(8) Uiso 1 1 calc R
C27 C 0.24833(13) 0.41428(13) 0.04068(8) 0.0429(8) Uani 1 1 d .
H27 H 0.2130 0.4111 0.0340 0.074(13) Uiso 1 1 calc R
C28 C 0.21956(11) 0.22035(12) 0.12446(7) 0.0356(7) Uani 1 1 d .
C29 C 0.21054(15) 0.16482(13) 0.12747(7) 0.0512(9) Uani 1 1 d .
H29 H 0.2055 0.1436 0.1106 0.069(12) Uiso 1 1 calc R
C30 C 0.20912(15) 0.14166(14) 0.15527(8) 0.0513(9) Uani 1 1 d .
H30 H 0.2032 0.1047 0.1565 0.055(10) Uiso 1 1 calc R
C31 C 0.22542(14) 0.22158(13) 0.17798(7) 0.0445(8) Uani 1 1 d .
H31 H 0.2307 0.2416 0.1953 0.044(9) Uiso 1 1 calc R
C32 C 0.22808(14) 0.24813(13) 0.15101(7) 0.0447(8) Uani 1 1 d .
H32 H 0.2356 0.2848 0.1506 0.054(10) Uiso 1 1 calc R
C33 C -0.11718(12) 0.51143(13) -0.02005(7) 0.0372(7) Uani 1 1 d .
C34 C -0.11496(12) 0.54234(12) -0.04808(7) 0.0380(7) Uani 1 1 d .
C35 C -0.09044(14) 0.59280(14) -0.04865(7) 0.0495(9) Uani 1 1 d .
H35 H -0.0736 0.6057 -0.0315 0.062(11) Uiso 1 1 calc R
C36 C -0.09061(16) 0.62362(15) -0.07376(8) 0.0574(10) Uani 1 1 d .
H36 H -0.0744 0.6574 -0.0735 0.051(10) Uiso 1 1 calc R
C37 C -0.11478(15) 0.60510(15) -0.09987(7) 0.0532(9) Uani 1 1 d .
C38 C -0.13732(14) 0.55395(14) -0.09991(7) 0.0467(8) Uani 1 1 d .
H38 H -0.1520 0.5401 -0.1174 0.063(11) Uiso 1 1 calc R
C39 C -0.13818(13) 0.52357(13) -0.07436(7) 0.0415(7) Uani 1 1 d .
H39 H -0.1546 0.4899 -0.0746 0.039(8) Uiso 1 1 calc R
Co1 Co -0.121828(16) 0.462992(16) 0.028057(9) 0.03469(16) Uani 1 1 d .
N1 N -0.06490(10) 0.40225(10) 0.01095(6) 0.0406(6) Uani 1 1 d .
N2 N 0.13944(13) 0.19726(14) -0.14402(7) 0.0585(8) Uani 1 1 d .
N3 N 0.32769(10) 0.46859(10) 0.04339(5) 0.0358(6) Uani 1 1 d .
N4 N 0.21577(10) 0.16920(10) 0.18075(5) 0.0363(6) Uani 1 1 d .
N5 N -0.11248(13) 0.63752(13) -0.1250 0.0716(15) Uani 1 2 d SD
O1 O 0.16964(9) 0.21475(8) 0.02048(5) 0.0439(5) Uani 1 1 d .
O2 O -0.08499(9) 0.52193(8) 0.00091(5) 0.0432(5) Uani 1 1 d .
O3 O -0.15194(9) 0.47440(9) -0.01678(5) 0.0439(5) Uani 1 1 d .
O4 O -0.17669(10) 0.40465(10) 0.03884(6) 0.0615(7) Uani 1 1 d .
H4A H -0.1735 0.3785 0.0267 0.092 Uiso 1 1 d R
H5A H -0.0865(6) 0.6635(6) -0.1250 0.11(2) Uiso 1 2 d SD

loop_
_atom_site_aniso_label
_atom_site_aniso_U_11
_atom_site_aniso_U_22
_atom_site_aniso_U_33
_atom_site_aniso_U_23
_atom_site_aniso_U_13
_atom_site_aniso_U_12
C1 0.0465(18) 0.0350(17) 0.0364(17) -0.0024(13) 0.0063(14) -0.0026(14)
C2 0.0445(18) 0.0300(16) 0.0414(17) -0.0019(13) 0.0011(14) -0.0010(13)
C3 0.0363(16) 0.0387(16) 0.0310(16) -0.0083(13) -0.0058(13) -0.0007(13)
C4 0.048(2) 0.051(2) 0.0345(18) -0.0003(15) -0.0008(15) 0.0123(16)
C5 0.055(2) 0.057(2) 0.0353(18) 0.0033(16) -0.0018(16) 0.0143(17)
C6 0.0349(16) 0.0324(15) 0.0357(16) -0.0027(13) -0.0004(13) -0.0020(13)
C7 0.0427(17) 0.0360(16) 0.0306(16) -0.0036(13) -0.0014(13) -0.0012(13)
C8 0.0357(16) 0.0326(16) 0.0356(16) 0.0030(13) -0.0077(13) -0.0041(12)
C9 0.0350(16) 0.0381(17) 0.0378(17) -0.0055(13) 0.0008(13) 0.0033(14)
C10 0.0341(16) 0.0357(16) 0.0338(16) -0.0050(13) -0.0018(13) 0.0004(13)
C11 0.0371(16) 0.0398(17) 0.0327(16) -0.0003(13) -0.0060(13) 0.0021(13)
C12 0.0355(17) 0.0439(18) 0.0391(18) -0.0075(14) -0.0028(13) 0.0015(14)
C13 0.0470(19) 0.051(2) 0.051(2) -0.0073(17) -0.0029(16) 0.0117(16)
C14 0.052(2) 0.058(2) 0.058(2) -0.0241(19) 0.0016(18) 0.0105(18)
C15 0.074(3) 0.062(2) 0.0354(19) -0.0076(18) -0.0048(18) -0.002(2)
C16 0.057(2) 0.0438(19) 0.0391(18) -0.0061(15) -0.0042(16) 0.0024(16)
C17 0.0346(15) 0.0369(16) 0.0328(16) -0.0015(13) -0.0059(13) 0.0025(13)
C18 0.0404(17) 0.0333(16) 0.0408(17) 0.0034(13) -0.0005(14) -0.0012(13)
C19 0.0371(16) 0.0363(16) 0.0350(16) 0.0039(13) 0.0003(13) 0.0013(13)
C20 0.0365(16) 0.0398(17) 0.0334(16) 0.0025(13) -0.0041(13) -0.0039(13)
C21 0.0321(16) 0.0352(16) 0.0365(16) 0.0010(13) -0.0002(13) 0.0012(12)
C22 0.0338(16) 0.0412(17) 0.0321(15) 0.0070(13) -0.0004(12) 0.0030(13)
C23 0.0349(16) 0.0392(17) 0.0289(15) 0.0025(13) -0.0007(12) 0.0000(13)
C24 0.0383(18) 0.0428(19) 0.055(2) 0.0128(16) -0.0139(15) -0.0013(14)
C25 0.0349(18) 0.0432(19) 0.057(2) 0.0098(16) -0.0131(15) -0.0021(14)
C26 0.0400(18) 0.0382(18) 0.0458(18) 0.0082(14) -0.0105(14) 0.0044(14)
C27 0.0345(17) 0.0426(18) 0.0515(19) 0.0051(15) -0.0115(15) -0.0013(14)
C28 0.0359(16) 0.0364(16) 0.0345(16) 0.0025(13) -0.0008(13) -0.0007(12)
C29 0.078(3) 0.0386(19) 0.0369(18) -0.0021(15) -0.0039(17) -0.0031(17)
C30 0.076(3) 0.0329(18) 0.045(2) 0.0053(15) 0.0005(18) -0.0059(16)
C31 0.062(2) 0.0381(18) 0.0331(17) 0.0004(14) -0.0063(15) 0.0007(15)
C32 0.062(2) 0.0337(17) 0.0388(17) 0.0018(14) -0.0061(16) -0.0053(15)
C33 0.0347(16) 0.0389(17) 0.0380(17) -0.0020(14) -0.0023(14) 0.0079(14)
C34 0.0336(16) 0.0433(18) 0.0370(17) 0.0023(14) -0.0044(13) 0.0027(13)
C35 0.055(2) 0.054(2) 0.0393(18) 0.0022(16) -0.0136(16) -0.0117(17)
C36 0.071(3) 0.052(2) 0.049(2) 0.0104(17) -0.0180(19) -0.0213(19)
C37 0.056(2) 0.060(2) 0.044(2) 0.0083(17) -0.0105(17) -0.0144(18)
C38 0.0463(19) 0.056(2) 0.0378(18) -0.0002(16) -0.0126(15) -0.0012(16)
C39 0.0419(18) 0.0385(18) 0.0441(19) 0.0021(14) -0.0077(15) -0.0015(14)
Co1 0.0368(3) 0.0349(3) 0.0324(3) -0.00084(17) -0.00585(17) 0.00244(17)
N1 0.0430(15) 0.0417(15) 0.0371(14) -0.0038(12) -0.0025(12) 0.0062(12)
N2 0.0580(19) 0.074(2) 0.0437(17) -0.0166(16) 0.0023(15) -0.0018(17)
N3 0.0381(14) 0.0357(14) 0.0335(14) 0.0039(11) -0.0070(11) 0.0001(11)
N4 0.0422(15) 0.0345(14) 0.0321(13) 0.0033(11) -0.0020(11) 0.0032(11)
N5 0.081(2) 0.081(2) 0.053(3) 0.028(2) -0.028(2) -0.040(3)
O1 0.0552(14) 0.0359(12) 0.0406(12) -0.0016(10) -0.0193(10) 0.0032(10)
O2 0.0444(13) 0.0478(13) 0.0374(11) 0.0009(10) -0.0093(10) -0.0042(10)
O3 0.0439(13) 0.0457(13) 0.0420(13) 0.0048(10) -0.0094(10) -0.0071(10)
O4 0.0544(15) 0.0419(14) 0.0884(19) 0.0052(13) -0.0011(14) -0.0092(11)

loop_
_atom_type_symbol
_atom_type_description
_atom_type_scat_dispersion_real
_atom_type_scat_dispersion_imag
_atom_type_scat_source
C C 0.0033 0.0016 'International Tables Vol C Tables 4.2.6.8 and 6.1.1.4'
Co Co 0.3494 0.9721 'International Tables Vol C Tables 4.2.6.8 and 6.1.1.4'
N N 0.0061 0.0033 'International Tables Vol C Tables 4.2.6.8 and 6.1.1.4'
O O 0.0106 0.0060 'International Tables Vol C Tables 4.2.6.8 and 6.1.1.4'
H H 0.0000 0.0000 'International Tables Vol C Tables 4.2.6.8 and 6.1.1.4'

loop_
_geom_angle_atom_site_label_1
_geom_angle_atom_site_label_2
_geom_angle_atom_site_label_3
_geom_angle
_geom_angle_site_symmetry_1
_geom_angle_site_symmetry_3
N1 C1 C2 123.8(3) . .
N1 C1 H1 118.1 . .
C2 C1 H1 118.1 . .
C1 C2 C3 119.7(3) . .
C1 C2 H2 120.1 . .
C3 C2 H2 120.1 . .
C4 C3 C2 116.6(3) . .
C4 C3 C6 121.9(3) . .
C2 C3 C6 121.5(3) . .
C5 C4 C3 119.9(3) . .
C5 C4 H4 120.0 . .
C3 C4 H4 120.0 . .
N1 C5 C4 123.9(3) . .
N1 C5 H5 118.1 . .
C4 C5 H5 118.1 . .
C11 C6 C7 118.5(3) . .
C11 C6 C3 121.7(3) . .
C7 C6 C3 119.9(3) . .
C8 C7 C6 119.6(3) . .
C8 C7 H7 120.2 . .
C6 C7 H7 120.2 . .
C7 C8 C9 121.7(3) . .
C7 C8 O1 121.3(3) . .
C9 C8 O1 116.8(3) . .
C8 C9 C10 119.6(3) . .
C8 C9 H9 120.2 . .
C10 C9 H9 120.2 . .
C9 C10 C11 119.0(3) . .
C9 C10 C12 119.9(3) . .
C11 C10 C12 121.1(3) . .
C6 C11 C10 121.6(3) . .
C6 C11 H11 119.2 . .
C10 C11 H11 119.2 . .
C16 C12 C13 115.9(3) . .
C16 C12 C10 121.8(3) . .
C13 C12 C10 122.3(3) . .
C12 C13 C14 119.6(3) . .
C12 C13 H13 120.2 . .
C14 C13 H13 120.2 . .
N2 C14 C13 124.2(3) . .
N2 C14 H14 117.9 . .
C13 C14 H14 117.9 . .
N2 C15 C16 124.3(4) . .
N2 C15 H15 117.9 . .
C16 C15 H15 117.9 . .
C15 C16 C12 120.5(3) . .
C15 C16 H16 119.8 . .
C12 C16 H16 119.8 . .
C18 C17 O1 116.5(3) . .
C18 C17 C22 121.0(3) . .
O1 C17 C22 122.3(3) . .
C17 C18 C19 121.2(3) . .
C17 C18 H18 119.4 . .
C19 C18 H18 119.4 . .
C18 C19 C20 118.4(3) . .
C18 C19 C28 120.0(3) . .
C20 C19 C28 121.7(3) . .
C21 C20 C19 120.6(3) . .
C21 C20 H20 119.7 . .
C19 C20 H20 119.7 . .
C22 C21 C20 119.6(3) . .
C22 C21 C23 119.4(3) . .
C20 C21 C23 121.0(3) . .
C17 C22 C21 119.2(3) . .
C17 C22 H22 120.4 . .
C21 C22 H22 120.4 . .
C27 C23 C24 115.5(3) . .
C27 C23 C21 122.8(3) . .
C24 C23 C21 121.6(3) . .
C25 C24 C23 120.1(3) . .
C25 C24 H24 119.9 . .
C23 C24 H24 119.9 . .
N3 C25 C24 124.1(3) . .
N3 C25 H25 118.0 . .
C24 C25 H25 118.0 . .
N3 C26 C27 123.4(3) . .
N3 C26 H26 118.3 . .
C27 C26 H26 118.3 . .
C26 C27 C23 120.9(3) . .
C26 C27 H27 119.5 . .
C23 C27 H27 119.5 . .
C32 C28 C29 115.4(3) . .
C32 C28 C19 123.8(3) . .
C29 C28 C19 120.8(3) . .
C30 C29 C28 120.2(3) . .
C30 C29 H29 119.9 . .
C28 C29 H29 119.9 . .
N4 C30 C29 123.8(3) . .
N4 C30 H30 118.1 . .
C29 C30 H30 118.1 . .
N4 C31 C32 124.0(3) . .
N4 C31 H31 118.0 . .
C32 C31 H31 118.0 . .
C31 C32 C28 120.4(3) . .
C31 C32 H32 119.8 . .
C28 C32 H32 119.8 . .
O2 C33 O3 119.6(3) . .
O2 C33 C34 120.3(3) . .
O3 C33 C34 120.1(3) . .
C39 C34 C35 117.8(3) . .
C39 C34 C33 122.1(3) . .
C35 C34 C33 120.0(3) . .
C36 C35 C34 121.3(3) . .
C36 C35 H35 119.4 . .
C34 C35 H35 119.4 . .
C35 C36 C37 120.7(3) . .
C35 C36 H36 119.6 . .
C37 C36 H36 119.6 . .
N5 C37 C38 123.2(3) . .
N5 C37 C36 118.3(3) . .
C38 C37 C36 118.5(3) . .
C39 C38 C37 120.6(3) . .
C39 C38 H38 119.7 . .
C37 C38 H38 119.7 . .
C38 C39 C34 121.1(3) . .
C38 C39 H39 119.5 . .
C34 C39 H39 119.5 . .
O4 Co1 N4 97.91(10) . 14_444
O4 Co1 O2 156.21(10) . .
N4 Co1 O2 105.83(9) 14_444 .
O4 Co1 O3 94.72(10) . .
N4 Co1 O3 167.36(9) 14_444 .
O2 Co1 O3 61.53(8) . .
O4 Co1 N1 91.41(10) . .
N4 Co1 N1 91.00(9) 14_444 .
O2 Co1 N1 89.76(9) . .
O3 Co1 N1 89.30(9) . .
O4 Co1 N3 95.31(10) . 23_565
N4 Co1 N3 88.65(9) 14_444 23_565
O2 Co1 N3 83.85(9) . 23_565
O3 Co1 N3 89.57(9) . 23_565
N1 Co1 N3 173.25(10) . 23_565
C1 N1 C5 116.0(3) . .
C1 N1 Co1 120.1(2) . .
C5 N1 Co1 123.6(2) . .
C15 N2 C14 115.5(3) . .
C25 N3 C26 115.9(3) . .
C25 N3 Co1 119.1(2) . 23_665
C26 N3 Co1 124.2(2) . 23_665
C31 N4 C30 116.2(3) . .
C31 N4 Co1 124.1(2) . 14_444
C30 N4 Co1 119.7(2) . 14_444
C37 N5 C37 127.8(4) 6_454 .
C37 N5 H5A 116.1(2) 6_454 .
C37 N5 H5A 116.1(2) . .
C17 O1 C8 120.3(2) . .
C33 O2 Co1 90.68(18) . .
C33 O3 Co1 88.13(18) . .
Co1 O4 H4A 109.0 . .

loop_
_geom_bond_atom_site_label_1
_geom_bond_atom_site_label_2
_geom_bond_distance
_geom_bond_site_symmetry_2
C1 N1 1.338(4) .
C1 C2 1.381(4) .
C1 H1 0.9300 .
C2 C3 1.395(4) .
C2 H2 0.9300 .
C3 C4 1.388(4) .
C3 C6 1.486(4) .
C4 C5 1.372(5) .
C4 H4 0.9300 .
C5 N1 1.348(4) .
C5 H5 0.9300 .
C6 C11 1.390(4) .
C6 C7 1.405(4) .
C7 C8 1.374(4) .
C7 H7 0.9300 .
C8 C9 1.381(4) .
C8 O1 1.389(3) .
C9 C10 1.391(4) .
C9 H9 0.9300 .
C10 C11 1.393(4) .
C10 C12 1.492(4) .
C11 H11 0.9300 .
C12 C16 1.379(5) .
C12 C13 1.384(4) .
C13 C14 1.386(5) .
C13 H13 0.9300 .
C14 N2 1.330(5) .
C14 H14 0.9300 .
C15 N2 1.323(5) .
C15 C16 1.376(5) .
C15 H15 0.9300 .
C16 H16 0.9300 .
C17 C18 1.371(4) .
C17 O1 1.388(3) .
C17 C22 1.389(4) .
C18 C19 1.379(4) .
C18 H18 0.9300 .
C19 C20 1.409(4) .
C19 C28 1.488(4) .
C20 C21 1.397(4) .
C20 H20 0.9300 .
C21 C22 1.393(4) .
C21 C23 1.482(4) .
C22 H22 0.9300 .
C23 C27 1.379(4) .
C23 C24 1.395(4) .
C24 C25 1.374(4) .
C24 H24 0.9300 .
C25 N3 1.335(4) .
C25 H25 0.9300 .
C26 N3 1.335(4) .
C26 C27 1.378(4) .
C26 H26 0.9300 .
C27 H27 0.9300 .
C28 C32 1.391(4) .
C28 C29 1.403(4) .
C29 C30 1.372(5) .
C29 H29 0.9300 .
C30 N4 1.341(4) .
C30 H30 0.9300 .
C31 N4 1.327(4) .
C31 C32 1.378(4) .
C31 H31 0.9300 .
C32 H32 0.9300 .
C33 O2 1.260(4) .
C33 O3 1.269(4) .
C33 C34 1.472(4) .
C34 C39 1.392(4) .
C34 C35 1.392(4) .
C35 C36 1.360(5) .
C35 H35 0.9300 .
C36 C37 1.393(5) .
C36 H36 0.9300 .
C37 N5 1.385(4) .
C37 C38 1.387(5) .
C38 C39 1.371(5) .
C38 H38 0.9300 .
C39 H39 0.9300 .
Co1 O4 2.045(2) .
Co1 N4 2.109(2) 14_444
Co1 O2 2.110(2) .
Co1 O3 2.162(2) .
Co1 N1 2.203(3) .
Co1 N3 2.219(2) 23_565
N3 Co1 2.219(2) 23_665
N4 Co1 2.109(2) 14_444
N5 C37 1.385(4) 6_454
N5 H5A 0.91(2) .
O4 H4A 0.8498 .

loop_
_geom_torsion_atom_site_label_1
_geom_torsion_atom_site_label_2
_geom_torsion_atom_site_label_3
_geom_torsion_atom_site_label_4
_geom_torsion
_geom_torsion_site_symmetry_1
_geom_torsion_site_symmetry_4
N1 C1 C2 C3 -1.1(5) . .
C1 C2 C3 C4 -0.3(4) . .
C1 C2 C3 C6 176.9(3) . .
C2 C3 C4 C5 0.8(5) . .
C6 C3 C4 C5 -176.4(3) . .
C3 C4 C5 N1 0.1(5) . .
C4 C3 C6 C11 -36.6(4) . .
C2 C3 C6 C11 146.4(3) . .
C4 C3 C6 C7 144.5(3) . .
C2 C3 C6 C7 -32.5(4) . .
C11 C6 C7 C8 -1.2(4) . .
C3 C6 C7 C8 177.7(3) . .
C6 C7 C8 C9 0.7(5) . .
C6 C7 C8 O1 -173.9(3) . .
C7 C8 C9 C10 -0.1(5) . .
O1 C8 C9 C10 174.8(3) . .
C8 C9 C10 C11 -0.1(5) . .
C8 C9 C10 C12 178.6(3) . .
C7 C6 C11 C10 1.1(4) . .
C3 C6 C11 C10 -177.8(3) . .
C9 C10 C11 C6 -0.4(5) . .
C12 C10 C11 C6 -179.1(3) . .
C9 C10 C12 C16 -147.7(3) . .
C11 C10 C12 C16 31.0(5) . .
C9 C10 C12 C13 29.5(5) . .
C11 C10 C12 C13 -151.7(3) . .
C16 C12 C13 C14 -0.4(5) . .
C10 C12 C13 C14 -177.8(3) . .
C12 C13 C14 N2 0.1(6) . .
N2 C15 C16 C12 0.9(6) . .
C13 C12 C16 C15 -0.1(5) . .
C10 C12 C16 C15 177.3(3) . .
O1 C17 C18 C19 173.0(3) . .
C22 C17 C18 C19 -2.0(5) . .
C17 C18 C19 C20 -0.7(5) . .
C17 C18 C19 C28 178.9(3) . .
C18 C19 C20 C21 1.6(4) . .
C28 C19 C20 C21 -177.9(3) . .
C19 C20 C21 C22 0.1(4) . .
C19 C20 C21 C23 -178.6(3) . .
C18 C17 C22 C21 3.7(4) . .
O1 C17 C22 C21 -171.0(3) . .
C20 C21 C22 C17 -2.7(4) . .
C23 C21 C22 C17 176.0(3) . .
C22 C21 C23 C27 47.5(4) . .
C20 C21 C23 C27 -133.9(3) . .
C22 C21 C23 C24 -130.5(3) . .
C20 C21 C23 C24 48.2(4) . .
C27 C23 C24 C25 0.2(5) . .
C21 C23 C24 C25 178.3(3) . .
C23 C24 C25 N3 0.8(6) . .
N3 C26 C27 C23 3.2(5) . .
C24 C23 C27 C26 -2.1(5) . .
C21 C23 C27 C26 179.9(3) . .
C18 C19 C28 C32 -157.4(3) . .
C20 C19 C28 C32 22.1(5) . .
C18 C19 C28 C29 22.4(4) . .
C20 C19 C28 C29 -158.0(3) . .
C32 C28 C29 C30 1.7(5) . .
C19 C28 C29 C30 -178.2(3) . .
C28 C29 C30 N4 0.2(6) . .
N4 C31 C32 C28 1.1(5) . .
C29 C28 C32 C31 -2.3(5) . .
C19 C28 C32 C31 177.5(3) . .
O2 C33 C34 C39 161.7(3) . .
O3 C33 C34 C39 -19.0(5) . .
O2 C33 C34 C35 -20.2(4) . .
O3 C33 C34 C35 159.0(3) . .
C39 C34 C35 C36 2.1(5) . .
C33 C34 C35 C36 -176.1(3) . .
C34 C35 C36 C37 -0.9(6) . .
C35 C36 C37 N5 -178.3(3) . .
C35 C36 C37 C38 -1.8(6) . .
N5 C37 C38 C39 179.6(3) . .
C36 C37 C38 C39 3.3(6) . .
C37 C38 C39 C34 -2.2(5) . .
C35 C34 C39 C38 -0.5(5) . .
C33 C34 C39 C38 177.6(3) . .
C2 C1 N1 C5 1.9(5) . .
C2 C1 N1 Co1 -172.2(2) . .
C4 C5 N1 C1 -1.4(5) . .
C4 C5 N1 Co1 172.5(3) . .
O4 Co1 N1 C1 -54.9(2) . .
N4 Co1 N1 C1 43.0(2) 14_444 .
O2 Co1 N1 C1 148.8(2) . .
O3 Co1 N1 C1 -149.7(2) . .
N3 Co1 N1 C1 129.9(7) 23_565 .
O4 Co1 N1 C5 131.4(3) . .
N4 Co1 N1 C5 -130.7(3) 14_444 .
O2 Co1 N1 C5 -24.9(3) . .
O3 Co1 N1 C5 36.7(3) . .
N3 Co1 N1 C5 -43.8(9) 23_565 .
C16 C15 N2 C14 -1.2(6) . .
C13 C14 N2 C15 0.7(6) . .
C24 C25 N3 C26 0.1(5) . .
C24 C25 N3 Co1 -169.9(3) . 23_665
C27 C26 N3 C25 -2.1(5) . .
C27 C26 N3 Co1 167.4(3) . 23_665
C32 C31 N4 C30 0.9(5) . .
C32 C31 N4 Co1 178.9(3) . 14_444
C29 C30 N4 C31 -1.6(5) . .
C29 C30 N4 Co1 -179.7(3) . 14_444
C38 C37 N5 C37 23.1(3) . 6_454
C36 C37 N5 C37 -160.6(4) . 6_454
C18 C17 O1 C8 141.0(3) . .
C22 C17 O1 C8 -44.1(4) . .
C7 C8 O1 C17 -46.9(4) . .
C9 C8 O1 C17 138.2(3) . .
O3 C33 O2 Co1 -1.7(3) . .
C34 C33 O2 Co1 177.6(3) . .
O4 Co1 O2 C33 -2.7(3) . .
N4 Co1 O2 C33 -178.71(17) 14_444 .
O3 Co1 O2 C33 0.98(16) . .
N1 Co1 O2 C33 90.31(18) . .
N3 Co1 O2 C33 -91.88(18) 23_565 .
O2 C33 O3 Co1 1.7(3) . .
C34 C33 O3 Co1 -177.6(3) . .
O4 Co1 O3 C33 177.55(18) . .
N4 Co1 O3 C33 0.4(5) 14_444 .
O2 Co1 O3 C33 -0.98(16) . .
N1 Co1 O3 C33 -91.08(18) . .
N3 Co1 O3 C33 82.26(18) 23_565 .

loop_
_platon_squeeze_void_nr
_platon_squeeze_void_average_x
_platon_squeeze_void_average_y
_platon_squeeze_void_average_z
_platon_squeeze_void_volume
_platon_squeeze_void_count_electrons
_platon_squeeze_void_content
1 0.000 0.250 0.125 198 80 ' '
2 0.000 0.750 0.375 198 80 ' '
3 0.000 0.250 0.625 198 80 ' '
4 0.000 0.750 0.875 198 80 ' '
5 0.119 1.000 0.250 21 3 ' '
6 0.119 0.500 0.750 21 3 ' '
7 0.235 1.016 0.124 89 47 ' '
8 0.235 -0.016 0.376 89 47 ' '
9 0.235 0.484 0.624 89 47 ' '
10 0.235 0.516 0.876 89 47 ' '
11 0.266 0.516 0.125 90 48 ' '
12 0.266 0.484 0.375 90 48 ' '
13 0.266 0.984 0.625 90 48 ' '
14 0.266 0.016 0.875 89 48 ' '
15 0.250 0.633 0.000 19 2 ' '
16 0.250 0.367 0.500 18 2 ' '
17 0.250 0.867 0.500 18 2 ' '
18 0.250 0.133 1.000 19 2 ' '
19 0.383 0.500 0.250 19 2 ' '
20 0.383 0.000 0.750 19 2 ' '
21 0.500 0.750 0.125 198 80 ' '
22 0.500 0.250 0.375 198 80 ' '
23 0.500 0.750 0.625 198 80 ' '
24 0.500 0.250 0.875 198 80 ' '
25 0.619 0.000 0.250 21 3 ' '
26 0.619 0.500 0.750 21 3 ' '
27 0.735 -0.016 0.124 89 47 ' '
28 0.735 1.016 0.376 89 47 ' '
29 0.735 0.516 0.624 89 47 ' '
30 0.735 0.484 0.876 89 47 ' '
31 0.766 0.484 0.125 90 48 ' '
32 0.766 0.516 0.375 89 48 ' '
33 0.766 0.016 0.625 90 48 ' '
34 0.766 0.984 0.875 90 48 ' '
35 0.750 0.367 0.000 18 2 ' '
36 0.750 0.633 0.500 19 2 ' '
37 0.750 0.133 0.500 19 2 ' '
38 0.750 0.867 1.000 18 2 ' '
39 0.883 0.500 0.250 19 2 ' '
40 0.883 1.000 0.750 19 2 ' '
